data_7717044
loop_
_publ_author_name
'Mitsuhashi, Ryoji'
'Imai, Yuya'
'Sugiarto, ?'
'Sakiyama, Hiroshi'
'Kikukawa, Yuji'
'Hayashi, Yoshihito'

_publ_section_title
;
 Controlling the symmetry of hexamonodentate 3d-transition metal complexes
 through symmetry propagation from high-symmetry Ti-Mo and Zr-Mo clusters
 <i>via</i> hydrogen-bonding interactions.
;
_journal_issue 39
_journal_name_full 'Dalton transactions (Cambridge, England : 2003)'
_journal_page_first 16186
_journal_page_last 16194
_journal_paper_doi 10.1039/d4dt02120g
_journal_volume 53
_journal_year 2024
_chemical_formula_moiety 'C36 H90 Mo6 N18 O18 Ti, H12 Ni O6, 6(Cl O4)'
_chemical_formula_sum 'C36 H102 Cl6 Mo6 N18 Ni O48 Ti'
_chemical_formula_weight 2450.30
_space_group_crystal_system trigonal
_space_group_IT_number 146
_space_group_name_Hall 'R 3'
_space_group_name_H-M_alt 'R 3 :H'
_atom_sites_solution_hydrogens mixed
_audit_creation_method SHELXL-2018/3
_audit_update_record
;
2024-07-22 deposited with the CCDC.	2024-09-16 downloaded from the CCDC.
;
_cell_angle_alpha 90
_cell_angle_beta 90
_cell_angle_gamma 120
_cell_formula_units_Z 3
_cell_length_a 21.6510(8)
_cell_length_b 21.6510(8)
_cell_length_c 14.6425(4)
_cell_measurement_reflns_used 4693
_cell_measurement_temperature 100(2)
_cell_measurement_theta_max 30.3060
_cell_measurement_theta_min 2.5560
_cell_volume 5944.3(4)
_computing_cell_refinement 'CrysAlisPro 1.171.39.43a (Rigaku OD, 2018)'
_computing_data_collection 'CrysAlisPro 1.171.39.43a (Rigaku OD, 2018)'
_computing_data_reduction 'CrysAlisPro 1.171.39.43a (Rigaku OD, 2018)'
_computing_structure_refinement 'SHELXL-2018/3 (Sheldrick, 2018)'
_computing_structure_solution 'SHELXT 2018/2 (Sheldrick, 2018)'
_diffrn_ambient_temperature 100(2)
_diffrn_measured_fraction_theta_full 0.998
_diffrn_measured_fraction_theta_max 0.998
_diffrn_measurement_device_type 'XtaLAB AFC11 (RINC): Kappa single'
_diffrn_measurement_method '\w scans'
_diffrn_radiation_type MoK\a
_diffrn_radiation_wavelength 0.71073
_diffrn_reflns_av_R_equivalents 0.0346
_diffrn_reflns_av_unetI/netI 0.0427
_diffrn_reflns_Laue_measured_fraction_full 0.998
_diffrn_reflns_Laue_measured_fraction_max 0.998
_diffrn_reflns_limit_h_max 22
_diffrn_reflns_limit_h_min -22
_diffrn_reflns_limit_k_max 28
_diffrn_reflns_limit_k_min -28
_diffrn_reflns_limit_l_max 12
_diffrn_reflns_limit_l_min -19
_diffrn_reflns_number 10374
_diffrn_reflns_point_group_measured_fraction_full 0.725
_diffrn_reflns_point_group_measured_fraction_max 0.699
_diffrn_reflns_theta_full 25.242
_diffrn_reflns_theta_max 27.484
_diffrn_reflns_theta_min 1.765
_exptl_absorpt_coefficient_mu 1.559
_exptl_absorpt_correction_T_max 1.00000
_exptl_absorpt_correction_T_min 0.27827
_exptl_absorpt_correction_type multi-scan
_exptl_absorpt_process_details
;
CrysAlisPro 1.171.39.43a (Rigaku Oxford Diffraction, 2018)
Empirical absorption correction using spherical harmonics,
 implemented in SCALE3 ABSPACK scaling algorithm.
;
_exptl_crystal_colour colourless
_exptl_crystal_density_diffrn 2.053
_exptl_crystal_description rhombohedral
_exptl_crystal_F_000 3696
_exptl_crystal_size_max 0.155
_exptl_crystal_size_mid 0.120
_exptl_crystal_size_min 0.063
_refine_diff_density_max 2.483
_refine_diff_density_min -1.447
_refine_diff_density_rms 0.144
_refine_ls_abs_structure_details
;
 Classical Flack method preferred over Parsons because s.u. lower.
;
_refine_ls_abs_structure_Flack 0.06(4)
_refine_ls_extinction_method none
_refine_ls_goodness_of_fit_ref 0.984
_refine_ls_hydrogen_treatment mixed
_refine_ls_matrix_type full
_refine_ls_number_parameters 399
_refine_ls_number_reflns 4240
_refine_ls_number_restraints 148
_refine_ls_restrained_S_all 0.968
_refine_ls_R_factor_all 0.0459
_refine_ls_R_factor_gt 0.0428
_refine_ls_shift/su_max 0.001
_refine_ls_shift/su_mean 0.000
_refine_ls_structure_factor_coef Fsqd
_refine_ls_weighting_details 'w=1/[\s^2^(Fo^2^)+(0.0980P)^2^] where P=(Fo^2^+2Fc^2^)/3'
_refine_ls_weighting_scheme calc
_refine_ls_wR_factor_gt 0.1153
_refine_ls_wR_factor_ref 0.1174
_reflns_Friedel_coverage 0.401
_reflns_Friedel_fraction_full 0.452
_reflns_Friedel_fraction_max 0.400
_reflns_number_gt 3976
_reflns_number_total 4240
_reflns_threshold_expression 'I > 2\s(I)'
_cod_data_source_file d4dt02120g2.cif
_cod_data_source_block NiTiMo6_3p23_100K_a
_cod_depositor_comments 'Adding full bibliography for 7717042--7717049.cif.'
_cod_original_cell_volume 5944.3(5)
_cod_database_code 7717044
_shelx_shelxl_version_number 2018/3
_shelx_space_group_comment
;
The symmetry employed for this shelxl refinement is uniquely defined
by the following loop, which should always be used as a source of
symmetry information in preference to the above space-group names.
They are only intended as comments.
;

loop_
_space_group_symop_operation_xyz
'x, y, z'
'-y, x-y, z'
'-x+y, -x, z'
'x+2/3, y+1/3, z+1/3'
'-y+2/3, x-y+1/3, z+1/3'
'-x+y+2/3, -x+1/3, z+1/3'
'x+1/3, y+2/3, z+2/3'
'-y+1/3, x-y+2/3, z+2/3'
'-x+y+1/3, -x+2/3, z+2/3'

loop_
_atom_site_label
_atom_site_type_symbol
_atom_site_fract_x
_atom_site_fract_y
_atom_site_fract_z
_atom_site_U_iso_or_equiv
_atom_site_adp_type
_atom_site_occupancy
_atom_site_site_symmetry_order
_atom_site_calc_flag
_atom_site_refinement_flags_posn
_atom_site_refinement_flags_adp
_atom_site_refinement_flags_occupancy
_atom_site_disorder_assembly
_atom_site_disorder_group
Ti1 Ti 0.333333 0.666667 0.67686(17) 0.0106(5) Uani 1 3 d S T P . .
Mo1 Mo 0.40641(4) 0.59721(4) 0.83062(4) 0.01295(17) Uani 1 1 d . . . . .
O1 O 0.4042(3) 0.6611(3) 0.7521(4) 0.0183(12) Uani 1 1 d . . . . .
O2 O 0.3540(3) 0.5896(4) 0.9228(4) 0.0214(14) Uani 1 1 d . . . . .
O3 O 0.3637(3) 0.5167(3) 0.7762(4) 0.0201(13) Uani 1 1 d . . . . .
N1 N 0.5009(4) 0.6940(4) 0.9017(5) 0.0206(16) Uani 1 1 d . . . . .
H1 H 0.482265 0.724546 0.926579 0.025 Uiso 1 1 calc R U . . .
C1 C 0.5329(5) 0.6756(5) 0.9791(6) 0.0228(19) Uani 1 1 d . . . . .
H1A H 0.538205 0.706033 1.032417 0.027 Uiso 1 1 calc R U . . .
H1B H 0.580770 0.684285 0.961785 0.027 Uiso 1 1 calc R U . . .
C2 C 0.4851(5) 0.5977(5) 1.0038(6) 0.0218(19) Uani 1 1 d . . . . .
H2A H 0.511887 0.581519 1.042211 0.026 Uiso 1 1 calc R U . . .
H2B H 0.443760 0.592128 1.039525 0.026 Uiso 1 1 calc R U . . .
N2 N 0.4598(4) 0.5539(4) 0.9215(5) 0.0189(15) Uani 1 1 d . . . . .
H2 H 0.422007 0.505208 0.941178 0.023 Uiso 1 1 calc R U . . .
C3 C 0.5166(5) 0.5453(5) 0.8755(7) 0.025(2) Uani 1 1 d . . . . .
H3A H 0.508056 0.496613 0.887073 0.031 Uiso 1 1 calc R U . . .
H3B H 0.563452 0.579642 0.902060 0.031 Uiso 1 1 calc R U . . .
C4 C 0.5185(6) 0.5574(5) 0.7743(7) 0.026(2) Uani 1 1 d . . . . .
H4A H 0.564635 0.566176 0.748954 0.031 Uiso 1 1 calc R U . . .
H4B H 0.479770 0.514570 0.744076 0.031 Uiso 1 1 calc R U . . .
N3 N 0.5095(4) 0.6197(4) 0.7570(5) 0.0186(15) Uani 1 1 d . . . . .
H3 H 0.500125 0.619558 0.690140 0.022 Uiso 1 1 calc R U . . .
C5 C 0.5740(5) 0.6889(5) 0.7771(7) 0.0234(19) Uani 1 1 d . . . . .
H5A H 0.597275 0.712790 0.719158 0.028 Uiso 1 1 calc R U . . .
H5B H 0.608221 0.680800 0.812556 0.028 Uiso 1 1 calc R U . . .
C6 C 0.5543(5) 0.7361(5) 0.8309(7) 0.0232(19) Uani 1 1 d . . . . .
H6A H 0.597481 0.774979 0.860118 0.028 Uiso 1 1 calc R U . . .
H6B H 0.534531 0.757828 0.789123 0.028 Uiso 1 1 calc R U . . .
Mo2 Mo 0.37432(4) 0.56656(3) 0.51908(4) 0.01317(17) Uani 1 1 d . . . . .
O4 O 0.3268(3) 0.5909(3) 0.5999(4) 0.0165(12) Uani 1 1 d . . . . .
O5 O 0.3945(4) 0.6221(3) 0.4257(4) 0.0211(14) Uani 1 1 d D . . . .
O6 O 0.4541(3) 0.5895(3) 0.5704(4) 0.0200(13) Uani 1 1 d . . . . .
N4 N 0.2657(4) 0.4914(4) 0.4485(5) 0.0185(15) Uani 1 1 d . . . . .
H4 H 0.241737 0.520137 0.438997 0.022 Uiso 1 1 calc R U . . .
C7 C 0.2814(6) 0.4745(6) 0.3568(7) 0.033(2) Uani 1 1 d . . . . .
H7A H 0.300585 0.517536 0.317735 0.039 Uiso 1 1 calc R U . . .
H7B H 0.236843 0.436881 0.328560 0.039 Uiso 1 1 calc R U . . .
C8 C 0.3345(6) 0.4496(6) 0.3627(7) 0.030(2) Uani 1 1 d . . . . .
H8A H 0.309303 0.398193 0.377956 0.036 Uiso 1 1 calc R U . . .
H8B H 0.357403 0.455543 0.302306 0.036 Uiso 1 1 calc R U . . .
N5 N 0.3908(4) 0.4894(4) 0.4325(5) 0.0199(15) Uani 1 1 d . . . . .
H5 H 0.436600 0.518250 0.398655 0.024 Uiso 1 1 calc R U . . .
C9 C 0.4016(6) 0.4427(6) 0.4943(9) 0.035(3) Uani 1 1 d . . . . .
H9A H 0.446495 0.471053 0.528771 0.042 Uiso 1 1 calc R U . . .
H9B H 0.405882 0.406271 0.458430 0.042 Uiso 1 1 calc R U . . .
C10 C 0.3398(6) 0.4061(5) 0.5607(7) 0.031(2) Uani 1 1 d . . . . .
H10A H 0.298024 0.366807 0.529579 0.037 Uiso 1 1 calc R U . . .
H10B H 0.353327 0.385615 0.612252 0.037 Uiso 1 1 calc R U . . .
N6 N 0.3218(4) 0.4589(4) 0.5949(5) 0.0182(15) Uani 1 1 d . . . . .
H6 H 0.338823 0.469372 0.659603 0.022 Uiso 1 1 calc R U . . .
C11 C 0.2432(5) 0.4325(6) 0.5968(7) 0.032(2) Uani 1 1 d . . . . .
H11A H 0.218006 0.384708 0.625578 0.039 Uiso 1 1 calc R U . . .
H11B H 0.233924 0.465181 0.633918 0.039 Uiso 1 1 calc R U . . .
C12 C 0.2158(5) 0.4282(6) 0.5035(7) 0.029(2) Uani 1 1 d . . . . .
H12A H 0.168764 0.425368 0.506440 0.035 Uiso 1 1 calc R U . . .
H12B H 0.209152 0.384289 0.473448 0.035 Uiso 1 1 calc R U . . .
Ni1 Ni 0.333333 0.666667 0.17005(15) 0.0271(5) Uani 1 3 d S T P . .
O7 O 0.4214(4) 0.7183(4) 0.0884(4) 0.0359(18) Uani 1 1 d D . . . .
H7W H 0.456(3) 0.757(3) 0.109(5) 0.04(3) Uiso 1 1 d D . . . .
H7WA H 0.418(3) 0.728(4) 0.0334(13) 0.053 Uiso 1 1 d D U . . .
O8 O 0.3943(5) 0.6399(5) 0.2458(5) 0.046(2) Uani 1 1 d D . . . .
H8W H 0.435(3) 0.646(8) 0.233(8) 0.069 Uiso 1 1 d D U . . .
H8WA H 0.393(7) 0.641(6) 0.3037(9) 0.069 Uiso 1 1 d D U . . .
Cl1 Cl 0.55629(14) 0.63382(13) 0.27800(17) 0.0292(5) Uani 1 1 d . . . . .
O9 O 0.5044(6) 0.5643(4) 0.2981(8) 0.067(3) Uani 1 1 d . . . . .
O10 O 0.5339(5) 0.6670(5) 0.2101(6) 0.051(2) Uani 1 1 d D . . . .
O12 O 0.6185(5) 0.6343(5) 0.2446(8) 0.058(3) Uani 1 1 d . . . . .
O11 O 0.5729(7) 0.6742(6) 0.3588(7) 0.071(3) Uani 1 1 d . . . . .
Cl2 Cl 0.58166(12) 0.89201(11) 0.08021(15) 0.0218(4) Uani 1 1 d . U . . .
O13 O 0.6567(13) 0.9408(15) 0.0997(18) 0.020(5) Uani 0.52(5) 1 d . U P A 1
O14 O 0.5717(14) 0.8660(18) -0.0102(13) 0.043(7) Uani 0.52(5) 1 d . U P A 1
O15 O 0.5456(12) 0.9327(12) 0.092(3) 0.057(8) Uani 0.52(5) 1 d . U P A 1
O16 O 0.5509(11) 0.8354(10) 0.1437(14) 0.030(5) Uani 0.52(5) 1 d D U P A 1
O13B O 0.6496(16) 0.9260(19) 0.124(3) 0.035(8) Uani 0.48(5) 1 d . U P A 2
O14B O 0.5816(14) 0.8446(13) 0.010(2) 0.035(6) Uani 0.48(5) 1 d . U P A 2
O15B O 0.5666(18) 0.9424(10) 0.043(2) 0.041(8) Uani 0.48(5) 1 d . U P A 2
O16B O 0.527(2) 0.8482(16) 0.1445(19) 0.059(9) Uani 0.48(5) 1 d . U P A 2

loop_
_atom_site_aniso_label
_atom_site_aniso_U_11
_atom_site_aniso_U_22
_atom_site_aniso_U_33
_atom_site_aniso_U_23
_atom_site_aniso_U_13
_atom_site_aniso_U_12
Ti1 0.0114(6) 0.0114(6) 0.0088(10) 0.000 0.000 0.0057(3)
Mo1 0.0125(3) 0.0147(3) 0.0121(3) -0.0004(3) -0.0011(3) 0.0071(3)
O1 0.017(3) 0.020(3) 0.020(3) 0.003(3) 0.002(3) 0.011(3)
O2 0.015(3) 0.026(3) 0.018(3) 0.001(3) 0.000(3) 0.006(3)
O3 0.026(3) 0.018(3) 0.020(3) -0.003(3) -0.008(3) 0.013(3)
N1 0.023(4) 0.024(4) 0.022(4) -0.006(3) -0.006(3) 0.017(3)
C1 0.023(4) 0.023(4) 0.019(4) -0.008(4) -0.011(4) 0.008(4)
C2 0.021(4) 0.030(5) 0.013(4) -0.004(4) -0.011(3) 0.012(4)
N2 0.021(4) 0.015(3) 0.020(4) -0.002(3) -0.005(3) 0.008(3)
C3 0.028(5) 0.024(5) 0.037(5) -0.006(4) -0.009(4) 0.023(4)
C4 0.027(5) 0.031(5) 0.028(5) -0.007(4) -0.003(4) 0.020(4)
N3 0.021(4) 0.023(4) 0.016(3) 0.000(3) 0.001(3) 0.013(3)
C5 0.015(4) 0.022(4) 0.028(5) 0.003(4) 0.001(4) 0.005(4)
C6 0.022(4) 0.018(4) 0.025(5) -0.004(4) -0.001(4) 0.007(4)
Mo2 0.0149(3) 0.0116(3) 0.0115(3) -0.0018(3) -0.0008(3) 0.0054(3)
O4 0.015(3) 0.015(3) 0.019(3) -0.005(2) -0.004(2) 0.007(2)
O5 0.030(4) 0.015(3) 0.015(3) -0.002(2) 0.000(3) 0.009(3)
O6 0.020(3) 0.018(3) 0.020(3) -0.003(3) -0.002(3) 0.008(3)
N4 0.018(3) 0.023(4) 0.021(4) -0.010(3) -0.007(3) 0.014(3)
C7 0.035(5) 0.041(6) 0.031(5) -0.015(5) -0.013(5) 0.027(5)
C8 0.034(5) 0.029(5) 0.023(5) -0.013(4) -0.002(4) 0.012(4)
N5 0.015(3) 0.023(4) 0.022(4) -0.005(3) 0.000(3) 0.009(3)
C9 0.032(5) 0.031(5) 0.054(7) 0.000(5) 0.001(5) 0.024(5)
C10 0.044(6) 0.025(5) 0.029(5) 0.002(4) -0.005(5) 0.023(5)
N6 0.022(4) 0.012(3) 0.017(3) -0.003(3) -0.004(3) 0.006(3)
C11 0.020(5) 0.031(5) 0.037(6) 0.007(5) 0.006(4) 0.006(4)
C12 0.019(4) 0.030(5) 0.041(6) -0.001(5) -0.007(4) 0.014(4)
Ni1 0.0294(7) 0.0294(7) 0.0226(10) 0.000 0.000 0.0147(3)
O7 0.037(4) 0.045(5) 0.021(4) 0.002(3) 0.003(3) 0.017(4)
O8 0.058(6) 0.072(6) 0.022(4) 0.004(4) -0.010(4) 0.042(5)
Cl1 0.0352(13) 0.0248(11) 0.0302(12) 0.0027(10) 0.0083(11) 0.0169(10)
O9 0.061(6) 0.026(4) 0.109(9) 0.020(5) 0.050(6) 0.017(4)
O10 0.047(5) 0.055(6) 0.043(5) 0.005(5) -0.008(4) 0.021(5)
O12 0.043(5) 0.045(5) 0.092(8) 0.026(5) 0.034(5) 0.027(5)
O11 0.098(9) 0.077(8) 0.035(5) -0.014(5) -0.012(6) 0.041(7)
Cl2 0.0232(10) 0.0199(10) 0.0195(9) -0.0001(8) -0.0018(9) 0.0088(8)
O13 0.021(7) 0.016(10) 0.022(10) 0.003(7) -0.002(6) 0.009(6)
O14 0.039(10) 0.051(15) 0.019(7) -0.003(8) -0.006(7) 0.007(10)
O15 0.029(9) 0.034(9) 0.11(2) -0.006(12) -0.010(12) 0.019(8)
O16 0.018(8) 0.035(8) 0.027(8) 0.016(7) -0.001(6) 0.004(6)
O13B 0.023(10) 0.027(14) 0.055(19) 0.000(11) -0.026(11) 0.012(8)
O14B 0.043(11) 0.029(10) 0.030(10) -0.010(8) 0.002(9) 0.016(8)
O15B 0.044(14) 0.020(8) 0.057(15) -0.014(8) -0.041(11) 0.014(8)
O16B 0.049(14) 0.057(13) 0.050(12) 0.012(10) 0.024(12) 0.010(11)

loop_
_atom_type_symbol
_atom_type_description
_atom_type_scat_dispersion_real
_atom_type_scat_dispersion_imag
_atom_type_scat_source
C C 0.0033 0.0016 'International Tables Vol C Tables 4.2.6.8 and 6.1.1.4'
H H 0.0000 0.0000 'International Tables Vol C Tables 4.2.6.8 and 6.1.1.4'
N N 0.0061 0.0033 'International Tables Vol C Tables 4.2.6.8 and 6.1.1.4'
O O 0.0106 0.0060 'International Tables Vol C Tables 4.2.6.8 and 6.1.1.4'
Cl Cl 0.1484 0.1585 'International Tables Vol C Tables 4.2.6.8 and 6.1.1.4'
Ti Ti 0.2776 0.4457 'International Tables Vol C Tables 4.2.6.8 and 6.1.1.4'
Mo Mo -1.6832 0.6857 'International Tables Vol C Tables 4.2.6.8 and 6.1.1.4'
Ni Ni 0.3393 1.1124 'International Tables Vol C Tables 4.2.6.8 and 6.1.1.4'

loop_
_geom_angle_atom_site_label_1
_geom_angle_atom_site_label_2
_geom_angle_atom_site_label_3
_geom_angle
_geom_angle_site_symmetry_1
_geom_angle_site_symmetry_3
_geom_angle_publ_flag
O4 Ti1 O4 89.5(3) . 3_565 ?
O4 Ti1 O4 89.5(3) . 2_665 ?
O4 Ti1 O4 89.5(3) 3_565 2_665 ?
O4 Ti1 O1 90.2(2) . . ?
O4 Ti1 O1 178.8(3) 3_565 . ?
O4 Ti1 O1 89.3(2) 2_665 . ?
O4 Ti1 O1 178.8(3) . 2_665 ?
O4 Ti1 O1 89.3(2) 3_565 2_665 ?
O4 Ti1 O1 90.2(3) 2_665 2_665 ?
O1 Ti1 O1 91.0(3) . 2_665 ?
O4 Ti1 O1 89.3(2) . 3_565 ?
O4 Ti1 O1 90.2(3) 3_565 3_565 ?
O4 Ti1 O1 178.8(3) 2_665 3_565 ?
O1 Ti1 O1 91.0(3) . 3_565 ?
O1 Ti1 O1 91.0(3) 2_665 3_565 ?
O3 Mo1 O2 105.9(3) . . ?
O3 Mo1 O1 105.9(3) . . ?
O2 Mo1 O1 107.6(3) . . ?
O3 Mo1 N2 88.9(3) . . ?
O2 Mo1 N2 87.0(3) . . ?
O1 Mo1 N2 154.9(3) . . ?
O3 Mo1 N3 88.3(3) . . ?
O2 Mo1 N3 155.9(3) . . ?
O1 Mo1 N3 86.3(3) . . ?
N2 Mo1 N3 73.7(3) . . ?
O3 Mo1 N1 156.2(3) . . ?
O2 Mo1 N1 88.6(3) . . ?
O1 Mo1 N1 86.8(3) . . ?
N2 Mo1 N1 72.9(3) . . ?
N3 Mo1 N1 72.2(3) . . ?
Mo1 O1 Ti1 136.8(4) . . ?
C6 N1 C1 112.0(8) . . ?
C6 N1 Mo1 107.8(5) . . ?
C1 N1 Mo1 114.9(6) . . ?
N1 C1 C2 109.2(7) . . ?
N2 C2 C1 110.6(7) . . ?
C2 N2 C3 112.9(7) . . ?
C2 N2 Mo1 108.7(5) . . ?
C3 N2 Mo1 114.3(5) . . ?
N2 C3 C4 112.2(7) . . ?
N3 C4 C3 108.8(8) . . ?
C4 N3 C5 113.7(7) . . ?
C4 N3 Mo1 106.5(5) . . ?
C5 N3 Mo1 116.5(5) . . ?
N3 C5 C6 110.2(7) . . ?
N1 C6 C5 110.3(7) . . ?
O6 Mo2 O5 106.1(3) . . ?
O6 Mo2 O4 105.5(3) . . ?
O5 Mo2 O4 107.3(3) . . ?
O6 Mo2 N5 87.2(3) . . ?
O5 Mo2 N5 89.6(3) . . ?
O4 Mo2 N5 154.6(3) . . ?
O6 Mo2 N6 89.8(3) . . ?
O5 Mo2 N6 155.7(3) . . ?
O4 Mo2 N6 85.1(3) . . ?
N5 Mo2 N6 72.7(3) . . ?
O6 Mo2 N4 156.4(3) . . ?
O5 Mo2 N4 87.2(3) . . ?
O4 Mo2 N4 88.4(3) . . ?
N5 Mo2 N4 73.3(3) . . ?
N6 Mo2 N4 72.1(3) . . ?
Mo2 O4 Ti1 144.6(4) . . ?
C7 N4 C12 114.7(8) . . ?
C7 N4 Mo2 107.5(6) . . ?
C12 N4 Mo2 114.7(5) . . ?
N4 C7 C8 110.5(8) . . ?
N5 C8 C7 112.6(8) . . ?
C9 N5 C8 113.1(8) . . ?
C9 N5 Mo2 107.6(6) . . ?
C8 N5 Mo2 115.2(6) . . ?
N5 C9 C10 110.8(8) . . ?
N6 C10 C9 108.6(8) . . ?
C10 N6 C11 113.6(8) . . ?
C10 N6 Mo2 115.8(6) . . ?
C11 N6 Mo2 106.7(6) . . ?
C12 C11 N6 110.6(8) . . ?
C11 C12 N4 111.1(8) . . ?
O8 Ni1 O8 92.7(3) 2_665 3_565 ?
O8 Ni1 O8 92.7(3) 2_665 . ?
O8 Ni1 O8 92.7(3) 3_565 . ?
O8 Ni1 O7 93.3(4) 2_665 . ?
O8 Ni1 O7 173.7(4) 3_565 . ?
O8 Ni1 O7 85.0(3) . . ?
O8 Ni1 O7 85.0(3) 2_665 2_665 ?
O8 Ni1 O7 93.3(4) 3_565 2_665 ?
O8 Ni1 O7 173.7(4) . 2_665 ?
O7 Ni1 O7 89.3(3) . 2_665 ?
O8 Ni1 O7 173.7(4) 2_665 3_565 ?
O8 Ni1 O7 85.0(3) 3_565 3_565 ?
O8 Ni1 O7 93.3(4) . 3_565 ?
O7 Ni1 O7 89.3(3) . 3_565 ?
O7 Ni1 O7 89.3(3) 2_665 3_565 ?
O9 Cl1 O11 108.2(7) . . ?
O9 Cl1 O12 109.2(6) . . ?
O11 Cl1 O12 109.7(7) . . ?
O9 Cl1 O10 113.2(7) . . ?
O11 Cl1 O10 108.4(6) . . ?
O12 Cl1 O10 108.1(6) . . ?
O16 Cl2 O14 111.0(13) . . ?
O15B Cl2 O13B 110.7(15) . . ?
O15B Cl2 O16B 109.3(16) . . ?
O13B Cl2 O16B 110.3(17) . . ?
O16 Cl2 O15 106.4(14) . . ?
O14 Cl2 O15 109.7(15) . . ?
O16 Cl2 O13 111.8(11) . . ?
O14 Cl2 O13 111.4(15) . . ?
O15 Cl2 O13 106.3(15) . . ?
O15B Cl2 O14B 111.1(12) . . ?
O13B Cl2 O14B 109(2) . . ?
O16B Cl2 O14B 106.8(15) . . ?

loop_
_geom_bond_atom_site_label_1
_geom_bond_atom_site_label_2
_geom_bond_distance
_geom_bond_site_symmetry_2
_geom_bond_publ_flag
Ti1 O4 1.935(6) . ?
Ti1 O4 1.935(6) 3_565 ?
Ti1 O4 1.935(6) 2_665 ?
Ti1 O1 1.941(6) . ?
Ti1 O1 1.941(6) 2_665 ?
Ti1 O1 1.941(6) 3_565 ?
Mo1 O3 1.707(6) . ?
Mo1 O2 1.718(6) . ?
Mo1 O1 1.818(6) . ?
Mo1 N2 2.252(7) . ?
Mo1 N3 2.301(7) . ?
Mo1 N1 2.317(8) . ?
N1 C6 1.480(12) . ?
N1 C1 1.482(11) . ?
C1 C2 1.517(13) . ?
C2 N2 1.461(11) . ?
N2 C3 1.493(12) . ?
C3 C4 1.502(13) . ?
C4 N3 1.478(12) . ?
N3 C5 1.480(11) . ?
C5 C6 1.510(13) . ?
Mo2 O6 1.714(6) . ?
Mo2 O5 1.726(6) . ?
Mo2 O4 1.812(6) . ?
Mo2 N5 2.264(8) . ?
Mo2 N6 2.304(7) . ?
Mo2 N4 2.328(7) . ?
N4 C7 1.473(12) . ?
N4 C12 1.487(13) . ?
C7 C8 1.498(15) . ?
C8 N5 1.491(12) . ?
N5 C9 1.459(13) . ?
C9 C10 1.517(16) . ?
C10 N6 1.469(12) . ?
N6 C11 1.500(12) . ?
C11 C12 1.474(14) . ?
Ni1 O8 2.017(8) 2_665 ?
Ni1 O8 2.017(8) 3_565 ?
Ni1 O8 2.017(8) . ?
Ni1 O7 2.046(8) . ?
Ni1 O7 2.046(7) 2_665 ?
Ni1 O7 2.046(7) 3_565 ?
Cl1 O9 1.387(8) . ?
Cl1 O11 1.407(10) . ?
Cl1 O12 1.427(9) . ?
Cl1 O10 1.445(9) . ?
Cl2 O15B 1.394(18) . ?
Cl2 O16 1.412(16) . ?
Cl2 O14 1.413(19) . ?
Cl2 O13B 1.42(3) . ?
Cl2 O16B 1.44(2) . ?
Cl2 O15 1.45(2) . ?
Cl2 O13 1.46(2) . ?
Cl2 O14B 1.456(19) . ?

loop_
_geom_hbond_atom_site_label_D
_geom_hbond_atom_site_label_H
_geom_hbond_atom_site_label_A
_geom_hbond_distance_DH
_geom_hbond_distance_HA
_geom_hbond_distance_DA
_geom_hbond_angle_DHA
_geom_hbond_site_symmetry_A
_geom_hbond_publ_flag
N1 H1 O2 1.00 2.12 3.041(9) 151.5 2_665 yes
N2 H2 O15^a 1.00 2.42 3.16(4) 130.4 3_566 yes
N2 H2 O15B^b 1.00 2.03 2.93(2) 148.4 3_566 yes
N3 H3 O6 1.00 1.96 2.924(10) 161.0 . yes
N4 H4 O5 1.00 2.03 2.989(9) 160.5 3_565 yes
N6 H6 O3 1.00 1.92 2.880(9) 159.0 . yes
O7 H7W O16^a 0.849(12) 1.97(2) 2.798(18) 165(9) . yes
O7 H7W O16B^b 0.849(12) 1.87(3) 2.71(3) 172(9) . yes
O7 H7WA O2 0.845(10) 1.844(11) 2.678(9) 169(5) 2_664 yes
O8 H8W O10 0.844(12) 1.983(16) 2.826(12) 176(14) . yes
O8 H8WA O5 0.849(12) 1.836(12) 2.664(10) 164(7) . yes
